data_4111588
loop_
_publ_author_name
'Kurt F. Hirsekorn'
'Adam S. Veige'
'Michael P. Marshak'
'Yelena Koldobskaya'
'Peter T. Wolczanski'
'Thomas R. Cundari'
'Emil B. Lobkovsky'

_publ_section_title
;
 Thermodynamics, Kinetics, and Mechanism of (silox)3M(olefin) to
 (silox)3M(alkylidene) Rearrangements (silox =tBu3SiO; M = Nb, Ta)
;
_journal_name_full 'Journal of the American Chemical Society'
_journal_page_first 4809
_journal_page_last 4830
_journal_paper_doi 10.1021/ja046180k
_journal_volume 127
_journal_year 2005
_chemical_formula_sum 'C40 H83 O3 Si3 Ta'
_chemical_formula_weight 877.28
_chemical_name_systematic
; 
 ? 
;
_space_group_IT_number 14
_symmetry_cell_setting monoclinic
_symmetry_space_group_name_Hall '-P 2yn'
_symmetry_space_group_name_H-M 'P 1 21/n 1'
_atom_sites_solution_hydrogens mixed
_atom_sites_solution_primary direct
_atom_sites_solution_secondary difmap
_audit_creation_method SHELXL-97
_cell_angle_alpha 90.00
_cell_angle_beta 93.297(2)
_cell_angle_gamma 90.00
_cell_formula_units_Z 4
_cell_length_a 13.3980(5)
_cell_length_b 17.3954(5)
_cell_length_c 20.4727(6)
_cell_measurement_temperature 173(2)
_cell_volume 4763.5(3)
_computing_cell_refinement SAINT+
_computing_data_collection SMART
_computing_data_reduction SAINT+
_computing_molecular_graphics SHELXTL
_computing_publication_material SHELXTL
_computing_structure_refinement 'SHELXL-97 (Sheldrick, 1997)'
_computing_structure_solution 'SHELXS-97 (Sheldrick, 1990)'
_diffrn_ambient_temperature 173(2)
_diffrn_measured_fraction_theta_full 0.999
_diffrn_measured_fraction_theta_max 0.999
_diffrn_measurement_device_type 'Bruker 1K CCD'
_diffrn_measurement_method '0.3 deg. omega scans'
_diffrn_radiation_monochromator graphite
_diffrn_radiation_source 'fine-focus sealed tube'
_diffrn_radiation_type MoK\a
_diffrn_radiation_wavelength 0.71073
_diffrn_reflns_av_R_equivalents 0.0457
_diffrn_reflns_av_sigmaI/netI 0.0370
_diffrn_reflns_limit_h_max 13
_diffrn_reflns_limit_h_min -17
_diffrn_reflns_limit_k_max 22
_diffrn_reflns_limit_k_min -23
_diffrn_reflns_limit_l_max 27
_diffrn_reflns_limit_l_min -27
_diffrn_reflns_number 52843
_diffrn_reflns_theta_full 28.28
_diffrn_reflns_theta_max 28.28
_diffrn_reflns_theta_min 1.54
_exptl_absorpt_coefficient_mu 2.413
_exptl_absorpt_correction_T_max 0.6439
_exptl_absorpt_correction_T_min 0.4453
_exptl_absorpt_correction_type SADABS
_exptl_crystal_colour colorless
_exptl_crystal_density_diffrn 1.223
_exptl_crystal_description block
_exptl_crystal_F_000 1848
_exptl_crystal_size_max 0.40
_exptl_crystal_size_mid 0.20
_exptl_crystal_size_min 0.20
_refine_diff_density_max 1.440
_refine_diff_density_min -1.011
_refine_diff_density_rms 0.104
_refine_ls_extinction_method none
_refine_ls_goodness_of_fit_ref 1.072
_refine_ls_hydrogen_treatment mixed
_refine_ls_matrix_type full
_refine_ls_number_parameters 492
_refine_ls_number_reflns 11815
_refine_ls_number_restraints 0
_refine_ls_restrained_S_all 1.072
_refine_ls_R_factor_all 0.0524
_refine_ls_R_factor_gt 0.0336
_refine_ls_shift/su_max 1.432
_refine_ls_shift/su_mean 0.063
_refine_ls_structure_factor_coef Fsqd
_refine_ls_weighting_details 'calc w=1/[\s^2^(Fo^2^)+(0.0359P)^2^+5.5312P] where P=(Fo^2^+2Fc^2^)/3'
_refine_ls_weighting_scheme calc
_refine_ls_wR_factor_gt 0.0741
_refine_ls_wR_factor_ref 0.0807
_reflns_number_gt 9250
_reflns_number_total 11815
_reflns_threshold_expression >2sigma(I)
_cod_data_source_file ja046180ksi20040706_120155.cif
_cod_data_source_block asv673
_cod_database_code 4111588

loop_
_symmetry_equiv_pos_as_xyz
'x, y, z'
'-x+1/2, y+1/2, -z+1/2'
'-x, -y, -z'
'x-1/2, -y-1/2, z-1/2'

loop_
_atom_site_label
_atom_site_type_symbol
_atom_site_fract_x
_atom_site_fract_y
_atom_site_fract_z
_atom_site_U_iso_or_equiv
_atom_site_adp_type
_atom_site_occupancy
_atom_site_symmetry_multiplicity
_atom_site_calc_flag
_atom_site_refinement_flags
_atom_site_disorder_assembly
_atom_site_disorder_group
Ta1 Ta 0.979774(9) 0.765712(8) 0.117122(6) 0.02021(4) Uani 1 1 d . . .
Si1 Si 0.73665(7) 0.77180(7) 0.10685(5) 0.0303(2) Uani 1 1 d . . .
Si2 Si 1.15109(7) 0.70841(6) -0.00190(4) 0.02265(19) Uani 1 1 d . . .
Si3 Si 1.09027(7) 0.90546(6) 0.22552(5) 0.0267(2) Uani 1 1 d . . .
O1 O 0.84673(17) 0.76395(15) 0.14948(12) 0.0283(5) Uani 1 1 d . . .
O2 O 1.07883(17) 0.73885(14) 0.05696(11) 0.0256(5) Uani 1 1 d . . .
O3 O 1.03983(17) 0.84175(14) 0.17134(11) 0.0267(5) Uani 1 1 d . A .
C1 C 0.7812(3) 0.8300(2) 0.03520(17) 0.0298(8) Uani 1 1 d . . .
C2 C 0.8878(3) 0.7967(2) 0.02787(17) 0.0277(7) Uani 1 1 d . . .
H2B H 0.889(3) 0.746(2) 0.005(2) 0.030(11) Uiso 1 1 d . . .
H2A H 0.927(3) 0.833(2) -0.0010(18) 0.030(10) Uiso 1 1 d . . .
C3 C 0.7945(3) 0.9157(2) 0.0509(2) 0.0389(9) Uani 1 1 d . . .
H3A H 0.8169 0.9426 0.0124 0.058 Uiso 1 1 calc R . .
H3B H 0.8445 0.9219 0.0874 0.058 Uiso 1 1 calc R . .
H3C H 0.7306 0.9373 0.0631 0.058 Uiso 1 1 calc R . .
C4 C 0.7177(3) 0.8244(3) -0.02994(19) 0.0446(11) Uani 1 1 d . . .
H4A H 0.7474 0.8568 -0.0629 0.067 Uiso 1 1 calc R . .
H4B H 0.6496 0.8421 -0.0234 0.067 Uiso 1 1 calc R . .
H4C H 0.7158 0.7709 -0.0450 0.067 Uiso 1 1 calc R . .
C5 C 0.6406(3) 0.8236(3) 0.1576(2) 0.0478(12) Uani 1 1 d . . .
C6 C 0.6884(3) 0.8915(3) 0.1956(2) 0.0536(13) Uani 1 1 d . . .
H6A H 0.6379 0.9167 0.2210 0.080 Uiso 1 1 calc R . .
H6B H 0.7148 0.9284 0.1649 0.080 Uiso 1 1 calc R . .
H6C H 0.7429 0.8727 0.2254 0.080 Uiso 1 1 calc R . .
C7 C 0.5552(3) 0.8563(4) 0.1114(3) 0.0645(16) Uani 1 1 d . . .
H7A H 0.5062 0.8824 0.1374 0.097 Uiso 1 1 calc R . .
H7B H 0.5224 0.8141 0.0867 0.097 Uiso 1 1 calc R . .
H7C H 0.5829 0.8929 0.0810 0.097 Uiso 1 1 calc R . .
C8 C 0.5929(4) 0.7724(4) 0.2078(3) 0.0699(17) Uani 1 1 d . . .
H8A H 0.5449 0.8025 0.2315 0.105 Uiso 1 1 calc R . .
H8B H 0.6451 0.7523 0.2387 0.105 Uiso 1 1 calc R . .
H8C H 0.5583 0.7295 0.1853 0.105 Uiso 1 1 calc R . .
C9 C 0.6913(3) 0.6694(3) 0.0842(2) 0.0432(10) Uani 1 1 d . . .
C10 C 0.5828(3) 0.6683(3) 0.0543(3) 0.0617(15) Uani 1 1 d . . .
H10A H 0.5631 0.6153 0.0438 0.093 Uiso 1 1 calc R . .
H10B H 0.5785 0.6994 0.0143 0.093 Uiso 1 1 calc R . .
H10C H 0.5379 0.6896 0.0858 0.093 Uiso 1 1 calc R . .
C11 C 0.6980(4) 0.6161(3) 0.1442(3) 0.0653(15) Uani 1 1 d . . .
H11A H 0.6745 0.5646 0.1313 0.098 Uiso 1 1 calc R . .
H11B H 0.6562 0.6366 0.1779 0.098 Uiso 1 1 calc R . .
H11C H 0.7676 0.6131 0.1616 0.098 Uiso 1 1 calc R . .
C12 C 0.7566(3) 0.6318(3) 0.0342(3) 0.0541(13) Uani 1 1 d . . .
H12A H 0.7315 0.5801 0.0239 0.081 Uiso 1 1 calc R . .
H12B H 0.8257 0.6286 0.0524 0.081 Uiso 1 1 calc R . .
H12C H 0.7544 0.6629 -0.0059 0.081 Uiso 1 1 calc R . .
C13 C 0.9982(3) 0.6519(2) 0.16045(18) 0.0323(8) Uani 1 1 d . . .
H13A H 0.9573 0.6150 0.1335 0.039 Uiso 1 1 calc R . .
H13B H 1.0690 0.6364 0.1583 0.039 Uiso 1 1 calc R . .
C14 C 0.9696(3) 0.6449(2) 0.23101(19) 0.0380(9) Uani 1 1 d . . .
H14A H 0.9893 0.6929 0.2544 0.046 Uiso 1 1 calc R . .
H14B H 0.8960 0.6404 0.2313 0.046 Uiso 1 1 calc R . .
C15 C 1.0162(5) 0.5776(3) 0.2681(3) 0.0691(17) Uani 1 1 d . . .
H15A H 1.0897 0.5801 0.2657 0.083 Uiso 1 1 calc R . .
H15B H 0.9928 0.5293 0.2469 0.083 Uiso 1 1 calc R . .
C16 C 0.9910(5) 0.5761(3) 0.3396(3) 0.0776(19) Uani 1 1 d . . .
H16A H 1.0237 0.5318 0.3614 0.116 Uiso 1 1 calc R . .
H16B H 0.9185 0.5718 0.3424 0.116 Uiso 1 1 calc R . .
H16C H 1.0147 0.6236 0.3611 0.116 Uiso 1 1 calc R . .
C17 C 1.0680(3) 0.6625(2) -0.07157(17) 0.0290(8) Uani 1 1 d . . .
C18 C 1.0093(3) 0.7228(2) -0.11372(18) 0.0396(10) Uani 1 1 d . . .
H18A H 0.9685 0.6967 -0.1482 0.059 Uiso 1 1 calc R . .
H18B H 1.0564 0.7577 -0.1336 0.059 Uiso 1 1 calc R . .
H18C H 0.9658 0.7523 -0.0861 0.059 Uiso 1 1 calc R . .
C19 C 0.9889(3) 0.6095(2) -0.0425(2) 0.0402(10) Uani 1 1 d . . .
H19A H 0.9472 0.5862 -0.0781 0.060 Uiso 1 1 calc R . .
H19B H 0.9467 0.6398 -0.0146 0.060 Uiso 1 1 calc R . .
H19C H 1.0227 0.5690 -0.0164 0.060 Uiso 1 1 calc R . .
C20 C 1.1269(3) 0.6133(3) -0.1189(2) 0.0408(10) Uani 1 1 d . . .
H20A H 1.0806 0.5916 -0.1528 0.061 Uiso 1 1 calc R . .
H20B H 1.1612 0.5716 -0.0945 0.061 Uiso 1 1 calc R . .
H20C H 1.1763 0.6456 -0.1393 0.061 Uiso 1 1 calc R . .
C21 C 1.2415(3) 0.6332(2) 0.03727(18) 0.0333(8) Uani 1 1 d . . .
C22 C 1.3299(3) 0.6152(3) -0.0059(2) 0.0447(10) Uani 1 1 d . . .
H22A H 1.3734 0.5766 0.0158 0.067 Uiso 1 1 calc R . .
H22B H 1.3681 0.6623 -0.0126 0.067 Uiso 1 1 calc R . .
H22C H 1.3039 0.5953 -0.0484 0.067 Uiso 1 1 calc R . .
C23 C 1.2859(3) 0.6605(3) 0.1040(2) 0.0458(11) Uani 1 1 d . . .
H23A H 1.3318 0.6213 0.1226 0.069 Uiso 1 1 calc R . .
H23B H 1.2319 0.6689 0.1335 0.069 Uiso 1 1 calc R . .
H23C H 1.3224 0.7087 0.0985 0.069 Uiso 1 1 calc R . .
C24 C 1.1879(3) 0.5566(2) 0.0494(2) 0.0436(10) Uani 1 1 d . . .
H24A H 1.2360 0.5195 0.0688 0.065 Uiso 1 1 calc R . .
H24B H 1.1591 0.5365 0.0077 0.065 Uiso 1 1 calc R . .
H24C H 1.1345 0.5652 0.0793 0.065 Uiso 1 1 calc R . .
C25 C 1.2198(3) 0.7974(2) -0.03202(18) 0.0333(8) Uani 1 1 d . . .
C26 C 1.2617(4) 0.7864(3) -0.1001(2) 0.0471(11) Uani 1 1 d . . .
H26A H 1.2958 0.8335 -0.1127 0.071 Uiso 1 1 calc R . .
H26B H 1.2067 0.7752 -0.1323 0.071 Uiso 1 1 calc R . .
H26C H 1.3092 0.7435 -0.0985 0.071 Uiso 1 1 calc R . .
C27 C 1.3086(3) 0.8206(3) 0.0143(2) 0.0521(12) Uani 1 1 d . . .
H27A H 1.3412 0.8660 -0.0032 0.078 Uiso 1 1 calc R . .
H27B H 1.3566 0.7781 0.0181 0.078 Uiso 1 1 calc R . .
H27C H 1.2848 0.8325 0.0575 0.078 Uiso 1 1 calc R . .
C28 C 1.1469(3) 0.8655(2) -0.0357(2) 0.0453(11) Uani 1 1 d . . .
H28A H 1.1812 0.9112 -0.0511 0.068 Uiso 1 1 calc R . .
H28B H 1.1229 0.8754 0.0078 0.068 Uiso 1 1 calc R . .
H28C H 1.0900 0.8532 -0.0662 0.068 Uiso 1 1 calc R . .
C29 C 1.0282(6) 0.8911(5) 0.3104(3) 0.037(2) Uani 0.626(17) 1 d P A 1
C29 C 0.9915(8) 0.9251(7) 0.2819(6) 0.029(4) Uani 0.374(17) 1 d P A 2
C30 C 1.2306(7) 0.8935(14) 0.2307(10) 0.042(6) Uani 0.45(4) 1 d P A 1
C30 C 1.2130(11) 0.8556(12) 0.2590(10) 0.051(6) Uani 0.55(4) 1 d P A 2
C31 C 1.0543(6) 1.0074(4) 0.1911(3) 0.039(2) Uani 0.600(13) 1 d P A 1
C31 C 1.1279(8) 0.9905(6) 0.1700(5) 0.035(3) Uani 0.400(13) 1 d P A 2
C32 C 1.0724(8) 0.8192(5) 0.3458(4) 0.073(3) Uani 0.629(9) 1 d P A 1
H32A H 1.0412 0.8125 0.3876 0.109 Uiso 0.629(9) 1 calc PR A 1
H32B H 1.1447 0.8257 0.3540 0.109 Uiso 0.629(9) 1 calc PR A 1
H32C H 1.0594 0.7737 0.3184 0.109 Uiso 0.629(9) 1 calc PR A 1
C32 C 0.9116(7) 0.9778(6) 0.2497(6) 0.037(3) Uani 0.371(9) 1 d P A 2
H32D H 0.8596 0.9875 0.2804 0.055 Uiso 0.371(9) 1 calc PR A 2
H32E H 0.8818 0.9529 0.2103 0.055 Uiso 0.371(9) 1 calc PR A 2
H32F H 0.9423 1.0265 0.2377 0.055 Uiso 0.371(9) 1 calc PR A 2
C33 C 0.9241(4) 0.8660(4) 0.2998(2) 0.0710(19) Uani 1 1 d . . .
C34 C 1.0416(4) 0.9614(3) 0.3532(2) 0.0523(12) Uani 1 1 d . . .
C35 C 1.2775(6) 0.9176(10) 0.1717(5) 0.130(8) Uani 0.605(11) 1 d P A 1
H35A H 1.3498 0.9094 0.1772 0.195 Uiso 0.605(11) 1 calc PR A 1
H35B H 1.2639 0.9723 0.1637 0.195 Uiso 0.605(11) 1 calc PR A 1
H35C H 1.2502 0.8874 0.1344 0.195 Uiso 0.605(11) 1 calc PR A 1
C35 C 1.1823(10) 0.7899(7) 0.3109(6) 0.054(4) Uani 0.395(11) 1 d P A 2
H35D H 1.2427 0.7638 0.3287 0.082 Uiso 0.395(11) 1 calc PR A 2
H35E H 1.1377 0.7523 0.2885 0.082 Uiso 0.395(11) 1 calc PR A 2
H35F H 1.1479 0.8140 0.3465 0.082 Uiso 0.395(11) 1 calc PR A 2
C36 C 1.2593(5) 0.8064(4) 0.2238(5) 0.118(3) Uani 1 1 d . . .
C37 C 1.2818(4) 0.9208(4) 0.2966(3) 0.0686(17) Uani 1 1 d . . .
C38 C 0.9450(6) 1.0275(5) 0.2002(4) 0.054(3) Uani 0.609(10) 1 d P A 1
H38A H 0.9304 1.0787 0.1822 0.081 Uiso 0.609(10) 1 calc PR A 1
H38B H 0.9327 1.0271 0.2470 0.081 Uiso 0.609(10) 1 calc PR A 1
H38C H 0.9016 0.9895 0.1774 0.081 Uiso 0.609(10) 1 calc PR A 1
C38 C 1.2245(8) 0.9738(7) 0.1333(5) 0.040(3) Uani 0.391(10) 1 d P A 2
H38D H 1.2399 1.0182 0.1062 0.060 Uiso 0.391(10) 1 calc PR A 2
H38E H 1.2139 0.9284 0.1055 0.060 Uiso 0.391(10) 1 calc PR A 2
H38F H 1.2805 0.9644 0.1653 0.060 Uiso 0.391(10) 1 calc PR A 2
C39 C 1.1315(6) 1.0690(3) 0.2185(3) 0.082(2) Uani 1 1 d . . .
C40 C 1.0575(4) 1.0070(3) 0.1157(2) 0.0568(13) Uani 1 1 d . . .

loop_
_atom_site_aniso_label
_atom_site_aniso_U_11
_atom_site_aniso_U_22
_atom_site_aniso_U_33
_atom_site_aniso_U_23
_atom_site_aniso_U_13
_atom_site_aniso_U_12
Ta1 0.01792(7) 0.02262(7) 0.02019(7) 0.00129(6) 0.00196(4) -0.00041(6)
Si1 0.0180(4) 0.0432(6) 0.0299(5) -0.0062(5) 0.0025(4) -0.0020(4)
Si2 0.0197(4) 0.0248(5) 0.0237(4) 0.0015(4) 0.0035(3) 0.0009(4)
Si3 0.0226(5) 0.0278(5) 0.0293(5) -0.0019(4) -0.0031(4) -0.0026(4)
O1 0.0207(12) 0.0365(14) 0.0282(12) 0.0001(11) 0.0055(9) -0.0016(11)
O2 0.0222(11) 0.0300(13) 0.0248(11) 0.0033(10) 0.0040(9) 0.0004(10)
O3 0.0209(12) 0.0295(14) 0.0293(12) -0.0026(10) -0.0020(10) -0.0002(10)
C1 0.0237(17) 0.039(2) 0.0261(17) -0.0040(15) -0.0025(14) 0.0045(15)
C2 0.0260(18) 0.032(2) 0.0247(17) -0.0041(15) 0.0029(14) -0.0011(15)
C3 0.038(2) 0.038(2) 0.040(2) -0.0026(18) 0.0009(18) 0.0093(18)
C4 0.036(2) 0.063(3) 0.033(2) -0.0053(19) -0.0106(17) 0.010(2)
C5 0.029(2) 0.078(4) 0.037(2) -0.016(2) 0.0049(17) 0.002(2)
C6 0.033(2) 0.088(4) 0.039(2) -0.024(2) 0.0005(19) 0.010(2)
C7 0.030(2) 0.102(5) 0.061(3) -0.029(3) -0.004(2) 0.015(2)
C8 0.042(3) 0.113(5) 0.056(3) -0.014(3) 0.021(2) -0.011(3)
C9 0.026(2) 0.053(3) 0.051(3) -0.006(2) 0.0050(18) -0.0123(18)
C10 0.026(2) 0.078(4) 0.081(4) -0.026(3) 0.004(2) -0.018(2)
C11 0.054(3) 0.061(3) 0.082(4) 0.008(3) 0.009(3) -0.026(3)
C12 0.040(3) 0.046(3) 0.076(3) -0.021(2) 0.005(2) -0.012(2)
C13 0.031(2) 0.034(2) 0.0325(19) 0.0063(16) 0.0076(15) 0.0010(16)
C14 0.045(2) 0.035(2) 0.035(2) 0.0073(17) 0.0085(17) 0.0032(18)
C15 0.089(4) 0.060(3) 0.062(3) 0.033(3) 0.034(3) 0.031(3)
C16 0.111(5) 0.067(4) 0.057(3) 0.034(3) 0.019(3) 0.028(4)
C17 0.0292(18) 0.029(2) 0.0287(18) -0.0020(15) 0.0036(14) -0.0024(15)
C18 0.040(2) 0.050(3) 0.0293(19) -0.0015(18) 0.0002(16) 0.0059(18)
C19 0.033(2) 0.035(2) 0.053(3) -0.0057(19) 0.0063(18) -0.0077(17)
C20 0.041(2) 0.042(2) 0.040(2) -0.0117(18) 0.0073(18) 0.0007(18)
C21 0.0278(19) 0.041(2) 0.0315(19) 0.0032(16) 0.0037(15) 0.0099(16)
C22 0.030(2) 0.055(3) 0.049(3) -0.003(2) 0.0059(18) 0.0139(19)
C23 0.035(2) 0.066(3) 0.035(2) 0.000(2) -0.0033(18) 0.015(2)
C24 0.049(3) 0.035(2) 0.047(2) 0.0142(19) 0.011(2) 0.0158(19)
C25 0.036(2) 0.031(2) 0.0344(19) -0.0026(16) 0.0122(16) -0.0072(16)
C26 0.054(3) 0.043(3) 0.047(2) 0.0014(19) 0.027(2) -0.011(2)
C27 0.039(2) 0.052(3) 0.067(3) -0.019(2) 0.011(2) -0.016(2)
C28 0.055(3) 0.028(2) 0.055(3) 0.0043(19) 0.017(2) -0.0077(19)
C29 0.045(4) 0.042(5) 0.025(4) -0.001(3) -0.001(3) -0.012(3)
C29 0.032(6) 0.031(6) 0.025(6) -0.008(5) -0.004(4) 0.001(4)
C30 0.019(5) 0.060(11) 0.047(9) -0.016(8) -0.006(4) 0.006(5)
C30 0.040(6) 0.060(10) 0.051(9) -0.024(8) -0.023(6) 0.017(6)
C31 0.060(6) 0.029(4) 0.028(3) 0.002(3) -0.001(3) -0.011(3)
C31 0.032(6) 0.026(5) 0.047(6) 0.000(4) 0.004(5) -0.003(4)
C32 0.111(8) 0.054(5) 0.049(5) 0.024(4) -0.031(5) -0.023(5)
C32 0.026(5) 0.033(6) 0.051(7) -0.018(5) -0.002(5) 0.012(4)
C33 0.068(3) 0.115(5) 0.031(2) -0.008(3) 0.014(2) -0.056(3)
C34 0.053(3) 0.059(3) 0.046(3) -0.021(2) 0.009(2) -0.013(2)
C35 0.021(4) 0.30(2) 0.076(8) -0.089(11) 0.019(5) -0.020(7)
C35 0.057(8) 0.052(8) 0.052(7) 0.024(6) -0.013(6) 0.009(6)
C36 0.068(4) 0.070(4) 0.206(9) -0.065(5) -0.070(5) 0.038(4)
C37 0.034(2) 0.101(5) 0.068(3) -0.038(3) -0.023(2) 0.005(3)
C38 0.078(6) 0.044(5) 0.039(4) -0.002(3) -0.009(4) 0.031(4)
C38 0.035(6) 0.044(7) 0.041(6) 0.016(5) 0.007(5) -0.011(5)
C39 0.144(6) 0.040(3) 0.059(3) 0.005(2) -0.020(4) -0.047(3)
C40 0.079(4) 0.057(3) 0.034(2) 0.010(2) -0.002(2) -0.014(3)

loop_
_atom_type_symbol
_atom_type_description
_atom_type_scat_dispersion_real
_atom_type_scat_dispersion_imag
_atom_type_scat_source
C C 0.0033 0.0016 'International Tables Vol C Tables 4.2.6.8 and 6.1.1.4'
H H 0.0000 0.0000 'International Tables Vol C Tables 4.2.6.8 and 6.1.1.4'
O O 0.0106 0.0060 'International Tables Vol C Tables 4.2.6.8 and 6.1.1.4'
Si Si 0.0817 0.0704 'International Tables Vol C Tables 4.2.6.8 and 6.1.1.4'
Ta Ta -0.7052 6.5227 'International Tables Vol C Tables 4.2.6.8 and 6.1.1.4'

loop_
_geom_angle_atom_site_label_1
_geom_angle_atom_site_label_2
_geom_angle_atom_site_label_3
_geom_angle
O3 Ta1 O2 105.20(10)
O3 Ta1 O1 100.40(10)
O2 Ta1 O1 154.06(10)
O3 Ta1 C13 111.41(13)
O2 Ta1 C13 88.48(12)
O1 Ta1 C13 86.07(12)
O3 Ta1 C2 121.06(13)
O2 Ta1 C2 84.38(11)
O1 Ta1 C2 78.84(12)
C13 Ta1 C2 127.10(15)
O1 Si1 C1 97.97(14)
O1 Si1 C5 110.69(16)
C1 Si1 C5 114.6(2)
O1 Si1 C9 107.77(17)
C1 Si1 C9 114.43(18)
C5 Si1 C9 110.5(2)
O2 Si2 C25 106.49(15)
O2 Si2 C21 106.93(14)
C25 Si2 C21 112.29(18)
O2 Si2 C17 109.24(14)
C25 Si2 C17 111.26(16)
C21 Si2 C17 110.42(17)
O3 Si3 C29 105.1(3)
O3 Si3 C30 109.0(4)
C29 Si3 C30 137.4(7)
O3 Si3 C31 102.9(3)
C29 Si3 C31 116.4(5)
C30 Si3 C31 80.0(10)
O3 Si3 C30 103.7(3)
C29 Si3 C30 119.1(8)
C30 Si3 C30 27.6(4)
C31 Si3 C30 107.6(9)
O3 Si3 C31 106.2(2)
C29 Si3 C31 83.5(5)
C30 Si3 C31 110.1(9)
C31 Si3 C31 33.9(3)
C30 Si3 C31 135.7(8)
O3 Si3 C29 108.8(2)
C29 Si3 C29 28.4(4)
C30 Si3 C29 113.7(8)
C31 Si3 C29 137.9(4)
C30 Si3 C29 91.4(8)
C31 Si3 C29 108.8(3)
Si1 O1 Ta1 128.34(14)
Si2 O2 Ta1 171.27(15)
Si3 O3 Ta1 174.98(16)
C3 C1 C4 107.1(3)
C3 C1 C2 106.6(3)
C4 C1 C2 110.9(3)
C3 C1 Si1 113.1(3)
C4 C1 Si1 116.8(3)
C2 C1 Si1 101.9(2)
C1 C2 Ta1 118.8(2)
C8 C5 C6 106.6(4)
C8 C5 C7 107.6(4)
C6 C5 C7 107.4(4)
C8 C5 Si1 114.1(4)
C6 C5 Si1 111.2(3)
C7 C5 Si1 109.7(3)
C12 C9 C11 105.5(4)
C12 C9 C10 106.9(4)
C11 C9 C10 108.6(4)
C12 C9 Si1 111.7(3)
C11 C9 Si1 111.2(3)
C10 C9 Si1 112.5(3)
C14 C13 Ta1 115.5(3)
C15 C14 C13 114.8(4)
C14 C15 C16 112.9(4)
C20 C17 C18 106.8(3)
C20 C17 C19 107.3(3)
C18 C17 C19 106.3(3)
C20 C17 Si2 113.5(3)
C18 C17 Si2 112.7(3)
C19 C17 Si2 109.9(3)
C23 C21 C24 106.6(3)
C23 C21 C22 107.5(3)
C24 C21 C22 107.2(3)
C23 C21 Si2 111.3(3)
C24 C21 Si2 111.5(3)
C22 C21 Si2 112.5(3)
C27 C25 C28 107.3(4)
C27 C25 C26 106.4(3)
C28 C25 C26 108.3(4)
C27 C25 Si2 112.5(3)
C28 C25 Si2 108.8(3)
C26 C25 Si2 113.3(3)
C33 C29 C34 114.1(6)
C33 C29 C32 99.5(6)
C34 C29 C32 110.7(6)
C33 C29 Si3 110.5(4)
C34 C29 Si3 111.4(4)
C32 C29 Si3 110.1(6)
C33 C29 C32 96.0(8)
C33 C29 C34 105.8(8)
C32 C29 C34 112.4(7)
C33 C29 Si3 121.0(7)
C32 C29 Si3 110.6(8)
C34 C29 Si3 110.3(6)
C35 C30 C37 116.4(13)
C35 C30 C36 94.8(10)
C37 C30 C36 105.9(15)
C35 C30 Si3 113.4(14)
C37 C30 Si3 113.8(8)
C36 C30 Si3 110.4(11)
C36 C30 C35 92.6(15)
C36 C30 C37 116.5(12)
C35 C30 C37 109.7(11)
C36 C30 Si3 121.3(8)
C35 C30 Si3 107.6(12)
C37 C30 Si3 107.4(9)
C38 C31 C40 101.8(5)
C38 C31 C39 114.6(6)
C40 C31 C39 107.7(5)
C38 C31 Si3 112.4(5)
C40 C31 Si3 109.6(4)
C39 C31 Si3 110.3(5)
C40 C31 C38 101.0(8)
C40 C31 C39 106.7(7)
C38 C31 C39 115.9(8)
C40 C31 Si3 114.8(6)
C38 C31 Si3 112.9(7)
C39 C31 Si3 105.7(6)
C29 C33 C29 38.2(5)
C29 C34 C29 33.8(4)
C30 C36 C30 35.7(7)
C30 C37 C30 33.5(5)
C31 C39 C31 40.7(4)
C31 C40 C31 44.6(5)

loop_
_geom_bond_atom_site_label_1
_geom_bond_atom_site_label_2
_geom_bond_distance
Ta1 O3 1.878(2)
Ta1 O2 1.920(2)
Ta1 O1 1.937(2)
Ta1 C13 2.178(4)
Ta1 C2 2.211(3)
Si1 O1 1.676(3)
Si1 C1 1.906(4)
Si1 C5 1.924(4)
Si1 C9 1.930(5)
Si2 O2 1.674(2)
Si2 C25 1.921(4)
Si2 C21 1.926(4)
Si2 C17 1.931(4)
Si3 O3 1.682(2)
Si3 C29 1.837(10)
Si3 C30 1.889(10)
Si3 C31 1.950(10)
Si3 C30 1.949(10)
Si3 C31 1.958(7)
Si3 C29 1.985(7)
C1 C3 1.533(6)
C1 C4 1.543(5)
C1 C2 1.556(5)
C5 C8 1.527(7)
C5 C6 1.535(6)
C5 C7 1.549(6)
C9 C12 1.531(6)
C9 C11 1.537(7)
C9 C10 1.545(6)
C13 C14 1.520(5)
C14 C15 1.511(6)
C15 C16 1.521(7)
C17 C20 1.543(5)
C17 C18 1.544(5)
C17 C19 1.549(5)
C21 C23 1.534(5)
C21 C24 1.540(6)
C21 C22 1.550(5)
C25 C27 1.531(6)
C25 C28 1.534(6)
C25 C26 1.545(5)
C29 C33 1.465(8)
C29 C34 1.509(8)
C29 C32 1.547(12)
C29 C33 1.430(12)
C29 C32 1.529(16)
C29 C34 1.692(11)
C30 C35 1.45(3)
C30 C37 1.551(13)
C30 C36 1.57(2)
C30 C36 1.298(12)
C30 C35 1.63(3)
C30 C37 1.627(15)
C31 C38 1.527(11)
C31 C40 1.547(8)
C31 C39 1.571(8)
C31 C40 1.445(11)
C31 C38 1.560(15)
C31 C39 1.688(11)
